data_7005429
loop_
_publ_author_name
'Aldous, David W.'
'Stephens, Nicholas F.'
'Lightfoot, Philip'

_publ_section_title
;
 Hydrothermal chemistry of oligomeric vanadium oxyfluorides.
;
_journal_issue 22
_journal_name_full 'Dalton transactions (Cambridge, England : 2003)'
_journal_page_first 2271
_journal_page_last 2282
_journal_paper_doi 10.1039/b702146a
_journal_year 2007
_chemical_formula_sum 'C12 H42 F14 N8 O7 V4'
_chemical_formula_weight 880.30
_chemical_name_systematic
;
?
;
_space_group_IT_number 14
_symmetry_cell_setting monoclinic
_symmetry_space_group_name_Hall '-P 2ybc'
_symmetry_space_group_name_H-M 'P 1 21/c 1'
_atom_sites_solution_hydrogens geom
_atom_sites_solution_primary direct
_atom_sites_solution_secondary difmap
_audit_creation_method SHELXL-97
_cell_angle_alpha 90.00
_cell_angle_beta 104.139(8)
_cell_angle_gamma 90.00
_cell_formula_units_Z 2
_cell_length_a 9.953(3)
_cell_length_b 10.621(2)
_cell_length_c 15.3669(5)
_cell_measurement_temperature 93(2)
_cell_volume 1575.2(6)
_computing_structure_refinement 'SHELXL-97 (Sheldrick, 1997)'
_diffrn_ambient_temperature 93(2)
_diffrn_measured_fraction_theta_full 0.993
_diffrn_measured_fraction_theta_max 0.993
_diffrn_radiation_monochromator graphite
_diffrn_radiation_source 'fine-focus sealed tube'
_diffrn_radiation_type MoK\a
_diffrn_radiation_wavelength 0.71070
_diffrn_reflns_av_R_equivalents 0.0223
_diffrn_reflns_av_sigmaI/netI 0.0264
_diffrn_reflns_limit_h_max 10
_diffrn_reflns_limit_h_min -11
_diffrn_reflns_limit_k_max 9
_diffrn_reflns_limit_k_min -12
_diffrn_reflns_limit_l_max 12
_diffrn_reflns_limit_l_min -18
_diffrn_reflns_number 9732
_diffrn_reflns_theta_full 25.34
_diffrn_reflns_theta_max 25.34
_diffrn_reflns_theta_min 2.11
_exptl_absorpt_coefficient_mu 1.279
_exptl_crystal_colour Blue
_exptl_crystal_density_diffrn 1.856
_exptl_crystal_density_method 'not measured'
_exptl_crystal_description Platelet
_exptl_crystal_F_000 888
_exptl_crystal_size_max 0.2000
_exptl_crystal_size_mid 0.1000
_exptl_crystal_size_min 0.0300
_refine_diff_density_max 0.523
_refine_diff_density_min -0.476
_refine_diff_density_rms 0.077
_refine_ls_extinction_method none
_refine_ls_goodness_of_fit_ref 1.054
_refine_ls_hydrogen_treatment constr
_refine_ls_matrix_type full
_refine_ls_number_parameters 208
_refine_ls_number_reflns 2873
_refine_ls_number_restraints 0
_refine_ls_restrained_S_all 1.054
_refine_ls_R_factor_all 0.0377
_refine_ls_R_factor_gt 0.0331
_refine_ls_shift/su_max 0.001
_refine_ls_shift/su_mean 0.000
_refine_ls_structure_factor_coef Fsqd
_refine_ls_weighting_details 'calc w=1/[\s^2^(Fo^2^)+(0.0388P)^2^+2.3590P] where P=(Fo^2^+2Fc^2^)/3'
_refine_ls_weighting_scheme calc
_refine_ls_wR_factor_gt 0.0806
_refine_ls_wR_factor_ref 0.0832
_reflns_number_gt 2624
_reflns_number_total 2873
_reflns_threshold_expression >2sigma(I)
_cod_data_source_file b702146a.txt
_cod_data_source_block 8
_cod_depositor_comments
;
The following automatic conversions were performed:
'_symmetry_cell_setting' value 'Monoclinic' changed to 'monoclinic'
according to '/home/saulius/struct/CIF-dictionaries/cif_core.dic'
dictionary named 'cif_core.dic' version 2.4.1 from 2010-06-29.

Automatic conversion script
Id: cif_fix_enum 1527 2010-12-29 10:47:43Z saulius 
;
_cod_original_cell_volume 1575.1(6)
_cod_original_sg_symbol_H-M 'P 21/c'
_cod_database_code 7005429

loop_
_symmetry_equiv_pos_as_xyz
'x, y, z'
'-x, y+1/2, -z+1/2'
'-x, -y, -z'
'x, -y-1/2, z-1/2'

loop_
_atom_site_label
_atom_site_type_symbol
_atom_site_fract_x
_atom_site_fract_y
_atom_site_fract_z
_atom_site_U_iso_or_equiv
_atom_site_adp_type
_atom_site_occupancy
_atom_site_symmetry_multiplicity
_atom_site_calc_flag
_atom_site_refinement_flags
_atom_site_disorder_assembly
_atom_site_disorder_group
V1 V 0.12299(5) 0.90531(4) 0.15412(3) 0.00896(15) Uani 1 1 d . . .
V2 V -0.13278(5) 0.79467(4) -0.01935(3) 0.01009(15) Uani 1 1 d . . .
F1 F 0.09879(17) 0.80048(14) 0.04548(10) 0.0146(6) Uani 1.000(7) 1 d . . .
F2 F -0.10705(16) 0.88619(14) 0.09375(10) 0.0135(6) Uani 1.000(7) 1 d . . .
F3 F 0.10255(17) 0.75700(14) 0.22120(10) 0.0146(6) Uani 1.000(7) 1 d . . .
F4 F 0.05555(17) 0.99917(14) 0.24178(10) 0.0166(6) Uani 1.000(7) 1 d . . .
F5 F -0.07167(18) 0.69965(14) -0.10762(10) 0.0173(6) Uani 1.000(7) 1 d . . .
F6 F -0.12043(17) 0.64161(14) 0.04736(10) 0.0164(6) Uani 1.000(7) 1 d . . .
F7 F -0.08386(17) 0.94368(14) -0.07728(10) 0.0162(6) Uani 1.000(7) 1 d . . .
O1 O 0.2869(2) 0.92243(19) 0.18487(14) 0.0208(7) Uani 1.000(9) 1 d . . .
O2 O -0.2981(2) 0.80153(18) -0.05591(13) 0.0172(7) Uani 1.000(9) 1 d . . .
OW1 O 0.4615(6) 0.0940(5) 0.4994(4) 0.0369(12) Uani 0.50 1 d P . .
OW2 O 0.2631(3) 0.5734(3) -0.09479(17) 0.0495(8) Uani 1 1 d . . .
N1 N 0.3374(2) 0.4678(2) 0.28753(15) 0.0109(5) Uani 1 1 d . . .
N2 N 0.1774(2) 0.2294(2) 0.28031(15) 0.0117(5) Uani 1 1 d . . .
H2A H 0.1449 0.1559 0.2562 0.018 Uiso 1 1 calc R . .
H2B H 0.1426 0.2914 0.2425 0.018 Uiso 1 1 calc R . .
H2C H 0.1527 0.2405 0.3317 0.018 Uiso 1 1 calc R . .
N3 N 0.1371(3) 0.5464(2) 0.12470(18) 0.0238(6) Uani 1 1 d . . .
H3A H 0.0899 0.6044 0.0878 0.036 Uiso 1 1 calc R . .
H3B H 0.1167 0.5521 0.1778 0.036 Uiso 1 1 calc R . .
H3C H 0.1143 0.4702 0.1017 0.036 Uiso 1 1 calc R . .
N4 N 0.1841(2) 0.6383(2) 0.38665(15) 0.0127(5) Uani 1 1 d . . .
H4A H 0.1500 0.6553 0.4338 0.019 Uiso 1 1 calc R . .
H4B H 0.1407 0.5716 0.3577 0.019 Uiso 1 1 calc R . .
H4C H 0.1715 0.7043 0.3499 0.019 Uiso 1 1 calc R . .
C1 C 0.3936(3) 0.3540(2) 0.33882(18) 0.0132(6) Uani 1 1 d . . .
H1A H 0.3786 0.3611 0.3987 0.016 Uiso 1 1 calc R . .
H1B H 0.4928 0.3515 0.3448 0.016 Uiso 1 1 calc R . .
C2 C 0.3313(3) 0.2301(2) 0.29786(19) 0.0137(6) Uani 1 1 d . . .
H2D H 0.3578 0.2159 0.2420 0.016 Uiso 1 1 calc R . .
H2E H 0.3687 0.1617 0.3384 0.016 Uiso 1 1 calc R . .
C3 C 0.3723(3) 0.4695(2) 0.19915(17) 0.0129(6) Uani 1 1 d . . .
H3D H 0.3550 0.3869 0.1719 0.015 Uiso 1 1 calc R . .
H3E H 0.4701 0.4878 0.2078 0.015 Uiso 1 1 calc R . .
C4 C 0.2881(3) 0.5671(3) 0.13597(19) 0.0202(6) Uani 1 1 d . . .
H4D H 0.3126 0.6508 0.1599 0.024 Uiso 1 1 calc R . .
H4E H 0.3101 0.5618 0.0780 0.024 Uiso 1 1 calc R . .
C5 C 0.3980(3) 0.5803(2) 0.33999(18) 0.0141(6) Uani 1 1 d . . .
H5A H 0.3863 0.6524 0.3000 0.017 Uiso 1 1 calc R . .
H5B H 0.4966 0.5669 0.3632 0.017 Uiso 1 1 calc R . .
C6 C 0.3346(3) 0.6109(3) 0.41769(18) 0.0149(6) Uani 1 1 d . . .
H6A H 0.3482 0.5403 0.4589 0.018 Uiso 1 1 calc R . .
H6B H 0.3814 0.6834 0.4498 0.018 Uiso 1 1 calc R . .

loop_
_atom_site_aniso_label
_atom_site_aniso_U_11
_atom_site_aniso_U_22
_atom_site_aniso_U_33
_atom_site_aniso_U_23
_atom_site_aniso_U_13
_atom_site_aniso_U_12
V1 0.0102(3) 0.0090(2) 0.0074(2) 0.00031(16) 0.00153(18) -0.00047(16)
V2 0.0102(3) 0.0114(2) 0.0081(2) -0.00110(16) 0.00133(18) 0.00023(16)
F1 0.0181(10) 0.0139(9) 0.0124(9) -0.0004(6) 0.0050(7) 0.0008(6)
F2 0.0155(10) 0.0138(9) 0.0115(9) -0.0005(6) 0.0042(7) 0.0003(6)
F3 0.0180(10) 0.0133(9) 0.0124(9) 0.0035(6) 0.0035(7) 0.0010(6)
F4 0.0230(10) 0.0144(9) 0.0130(9) -0.0026(6) 0.0057(7) -0.0015(6)
F5 0.0208(10) 0.0172(9) 0.0141(9) -0.0039(6) 0.0048(7) 0.0008(7)
F6 0.0178(10) 0.0149(9) 0.0157(9) 0.0031(6) 0.0027(7) -0.0006(6)
F7 0.0199(10) 0.0144(9) 0.0137(9) 0.0033(6) 0.0030(7) -0.0015(6)
O1 0.0149(13) 0.0244(12) 0.0216(12) 0.0018(9) 0.0015(9) -0.0022(8)
O2 0.0150(12) 0.0183(11) 0.0168(12) 0.0015(8) 0.0007(9) 0.0001(8)
OW1 0.039(3) 0.038(3) 0.036(3) -0.003(2) 0.014(2) -0.001(2)
OW2 0.0454(18) 0.078(2) 0.0208(13) -0.0003(13) -0.0001(12) 0.0060(15)
N1 0.0117(12) 0.0111(11) 0.0104(11) -0.0011(8) 0.0034(9) -0.0004(9)
N2 0.0158(12) 0.0101(10) 0.0105(11) -0.0025(8) 0.0055(9) -0.0011(9)
N3 0.0267(15) 0.0151(12) 0.0212(14) -0.0057(10) -0.0102(11) 0.0077(10)
N4 0.0162(13) 0.0114(10) 0.0116(11) -0.0001(8) 0.0053(10) -0.0002(9)
C1 0.0109(14) 0.0163(13) 0.0121(13) 0.0013(10) 0.0022(11) 0.0004(10)
C2 0.0128(14) 0.0140(13) 0.0151(13) 0.0027(10) 0.0048(11) 0.0025(10)
C3 0.0142(14) 0.0143(13) 0.0103(13) -0.0011(10) 0.0033(11) -0.0005(10)
C4 0.0317(18) 0.0146(13) 0.0134(14) 0.0030(11) 0.0041(13) -0.0001(12)
C5 0.0133(14) 0.0143(13) 0.0150(14) -0.0022(10) 0.0039(11) -0.0028(10)
C6 0.0134(14) 0.0173(14) 0.0122(14) -0.0029(10) -0.0003(11) 0.0002(11)

loop_
_atom_type_symbol
_atom_type_description
_atom_type_scat_dispersion_real
_atom_type_scat_dispersion_imag
_atom_type_scat_source
C C 0.0033 0.0016 'International Tables Vol C Tables 4.2.6.8 and 6.1.1.4'
H H 0.0000 0.0000 'International Tables Vol C Tables 4.2.6.8 and 6.1.1.4'
N N 0.0061 0.0033 'International Tables Vol C Tables 4.2.6.8 and 6.1.1.4'
F F 0.0171 0.0103 'International Tables Vol C Tables 4.2.6.8 and 6.1.1.4'
O O 0.0106 0.0060 'International Tables Vol C Tables 4.2.6.8 and 6.1.1.4'
V V 0.3005 0.5294 'International Tables Vol C Tables 4.2.6.8 and 6.1.1.4'

loop_
_geom_angle_atom_site_label_1
_geom_angle_atom_site_label_2
_geom_angle_atom_site_label_3
_geom_angle
_geom_angle_site_symmetry_1
_geom_angle_site_symmetry_3
_geom_angle_publ_flag
O1 V1 F3 99.75(9) . . ?
O1 V1 F4 103.90(9) . . ?
F3 V1 F4 87.04(7) . . ?
O1 V1 F1 102.70(9) . . ?
F3 V1 F1 89.10(7) . . ?
F4 V1 F1 153.39(7) . . ?
O1 V1 F7 97.05(9) . 3_575 ?
F3 V1 F7 163.07(7) . 3_575 ?
F4 V1 F7 86.92(7) . 3_575 ?
F1 V1 F7 89.25(7) . 3_575 ?
O1 V1 F2 173.15(9) . . ?
F3 V1 F2 85.25(6) . . ?
F4 V1 F2 80.92(7) . . ?
F1 V1 F2 72.53(6) . . ?
F7 V1 F2 78.19(6) 3_575 . ?
O2 V2 F5 104.66(9) . . ?
O2 V2 F6 98.77(9) . . ?
F5 V2 F6 86.64(7) . . ?
O2 V2 F7 98.83(9) . . ?
F5 V2 F7 86.89(7) . . ?
F6 V2 F7 162.27(7) . . ?
O2 V2 F2 100.91(9) . . ?
F5 V2 F2 154.40(7) . . ?
F6 V2 F2 88.21(7) . . ?
F7 V2 F2 90.53(7) . . ?
O2 V2 F1 173.31(8) . . ?
F5 V2 F1 82.00(7) . . ?
F6 V2 F1 82.11(6) . . ?
F7 V2 F1 80.66(6) . . ?
F2 V2 F1 72.45(6) . . ?
V1 F1 V2 106.67(7) . . ?
V2 F2 V1 108.03(7) . . ?
V2 F7 V1 154.80(10) . 3_575 ?
C1 N1 C3 110.9(2) . . ?
C1 N1 C5 108.6(2) . . ?
C3 N1 C5 109.5(2) . . ?
C2 N2 H2A 109.5 . . ?
C2 N2 H2B 109.5 . . ?
H2A N2 H2B 109.5 . . ?
C2 N2 H2C 109.5 . . ?
H2A N2 H2C 109.5 . . ?
H2B N2 H2C 109.5 . . ?
C4 N3 H3A 109.5 . . ?
C4 N3 H3B 109.5 . . ?
H3A N3 H3B 109.5 . . ?
C4 N3 H3C 109.5 . . ?
H3A N3 H3C 109.5 . . ?
H3B N3 H3C 109.5 . . ?
C6 N4 H4A 109.5 . . ?
C6 N4 H4B 109.5 . . ?
H4A N4 H4B 109.5 . . ?
C6 N4 H4C 109.5 . . ?
H4A N4 H4C 109.5 . . ?
H4B N4 H4C 109.5 . . ?
N1 C1 C2 115.1(2) . . ?
N1 C1 H1A 108.5 . . ?
C2 C1 H1A 108.5 . . ?
N1 C1 H1B 108.5 . . ?
C2 C1 H1B 108.5 . . ?
H1A C1 H1B 107.5 . . ?
N2 C2 C1 112.1(2) . . ?
N2 C2 H2D 109.2 . . ?
C1 C2 H2D 109.2 . . ?
N2 C2 H2E 109.2 . . ?
C1 C2 H2E 109.2 . . ?
H2D C2 H2E 107.9 . . ?
N1 C3 C4 112.1(2) . . ?
N1 C3 H3D 109.2 . . ?
C4 C3 H3D 109.2 . . ?
N1 C3 H3E 109.2 . . ?
C4 C3 H3E 109.2 . . ?
H3D C3 H3E 107.9 . . ?
N3 C4 C3 110.9(2) . . ?
N3 C4 H4D 109.5 . . ?
C3 C4 H4D 109.5 . . ?
N3 C4 H4E 109.5 . . ?
C3 C4 H4E 109.5 . . ?
H4D C4 H4E 108.1 . . ?
N1 C5 C6 114.1(2) . . ?
N1 C5 H5A 108.7 . . ?
C6 C5 H5A 108.7 . . ?
N1 C5 H5B 108.7 . . ?
C6 C5 H5B 108.7 . . ?
H5A C5 H5B 107.6 . . ?
N4 C6 C5 111.7(2) . . ?
N4 C6 H6A 109.3 . . ?
C5 C6 H6A 109.3 . . ?
N4 C6 H6B 109.3 . . ?
C5 C6 H6B 109.3 . . ?
H6A C6 H6B 107.9 . . ?

loop_
_geom_bond_atom_site_label_1
_geom_bond_atom_site_label_2
_geom_bond_distance
_geom_bond_site_symmetry_2
_geom_bond_publ_flag
V1 O1 1.595(2) . ?
V1 F3 1.9203(15) . ?
V1 F4 1.9237(16) . ?
V1 F1 1.9719(16) . ?
V1 F7 1.9731(16) 3_575 ?
V1 F2 2.2596(18) . ?
V2 O2 1.605(2) . ?
V2 F5 1.9055(16) . ?
V2 F6 1.9097(16) . ?
V2 F7 1.9354(16) . ?
V2 F2 1.9529(16) . ?
V2 F1 2.2773(18) . ?
F7 V1 1.9731(16) 3_575 ?
N1 C1 1.476(3) . ?
N1 C3 1.482(3) . ?
N1 C5 1.484(3) . ?
N2 C2 1.489(4) . ?
N2 H2A 0.8900 . ?
N2 H2B 0.8900 . ?
N2 H2C 0.8900 . ?
N3 C4 1.486(4) . ?
N3 H3A 0.8900 . ?
N3 H3B 0.8900 . ?
N3 H3C 0.8900 . ?
N4 C6 1.485(4) . ?
N4 H4A 0.8900 . ?
N4 H4B 0.8900 . ?
N4 H4C 0.8900 . ?
C1 C2 1.524(4) . ?
C1 H1A 0.9700 . ?
C1 H1B 0.9700 . ?
C2 H2D 0.9700 . ?
C2 H2E 0.9700 . ?
C3 C4 1.524(4) . ?
C3 H3D 0.9700 . ?
C3 H3E 0.9700 . ?
C4 H4D 0.9700 . ?
C4 H4E 0.9700 . ?
C5 C6 1.516(4) . ?
C5 H5A 0.9700 . ?
C5 H5B 0.9700 . ?
C6 H6A 0.9700 . ?
C6 H6B 0.9700 . ?

loop_
_geom_hbond_atom_site_label_D
_geom_hbond_atom_site_label_H
_geom_hbond_atom_site_label_A
_geom_hbond_distance_DH
_geom_hbond_distance_HA
_geom_hbond_distance_DA
_geom_hbond_angle_DHA
_geom_hbond_site_symmetry_A
N3 H3A F6 0.89 2.07 2.742(3) 131.4 .
N3 H3A F1 0.89 2.19 2.947(3) 142.6 .
N4 H4C F3 0.89 2.01 2.776(3) 143.7 .
N2 H2A F4 0.89 1.87 2.729(3) 160.3 1_545
N2 H2B F5 0.89 2.02 2.712(3) 133.4 3_565
N3 H3C F5 0.89 1.86 2.690(3) 154.3 3_565
N2 H2C F2 0.89 2.04 2.770(3) 138.2 2_545
N2 H2C F6 0.89 2.23 2.990(3) 143.7 2_545
N4 H4B F2 0.89 2.16 2.821(3) 130.5 2_545
N4 H4A F1 0.89 1.96 2.849(3) 172.7 4_576
N4 H4A F7 0.89 2.52 2.983(3) 112.9 4_576
